data_8101583
loop_
_publ_author_name
'Zukerman-Schpector, J.'
'Olivato, P. R.'
'Bueno, E.'
'Guerrero, S. A.'

_publ_section_title
;
Crystal structure of 1-phenylsulfonyl-2-propanone, C~9~H~10~O~3~S
;
_journal_issue 4
_journal_name_full 'Zeitschrift f\"ur Kristallographie - New Crystal Structures'
_journal_page_first 563
_journal_page_last 564
_journal_volume 214
_journal_year 1999
_chemical_formula_moiety 'C9 H10 O3 S'
_chemical_formula_sum 'C9 H10 O3 S'
_chemical_formula_weight 198.23
_space_group_IT_number 33
_symmetry_cell_setting orthorhombic
_symmetry_space_group_name_Hall 'P 2c -2n'
_symmetry_space_group_name_H-M 'P n a 21'
_cell_angle_alpha 90.00
_cell_angle_beta 90.00
_cell_angle_gamma 90.00
_cell_formula_units_Z 4
_cell_length_a 9.1850(10)
_cell_length_b 5.2293(9)
_cell_length_c 20.168(3)
_cell_volume 968.7(2)
_diffrn_ambient_temperature 293(1)
_exptl_crystal_density_diffrn 1.359
_refine_ls_R_factor_obs 0.0441
_refine_ls_wR_factor_obs 0.0850
_cod_database_code 8101583

loop_
_symmetry_equiv_pos_as_xyz
'x, y, z'
'-x+1/2, y+1/2, z+1/2'
'x+1/2, -y+1/2, z'
'-x, -y, z+1/2'

loop_
_atom_site_aniso_label
_atom_site_aniso_U_11
_atom_site_aniso_U_22
_atom_site_aniso_U_33
_atom_site_aniso_U_23
_atom_site_aniso_U_13
_atom_site_aniso_U_12
S 0.0350(6) 0.0332(6) 0.0559(8) 0.0024(10) 0.0043(10) -0.0033(8)
O1 0.065(2) 0.0312(19) 0.074(5) 0.014(3) 0.019(3) -0.004(3)
O2 0.039(2) 0.056(2) 0.080(4) -0.005(3) 0.007(2) 0.0039(19)
O3 0.078(4) 0.133(5) 0.067(4) 0.033(4) 0.010(3) -0.029(5)
C1 0.037(3) 0.042(4) 0.054(4) 0.006(3) -0.001(3) -0.004(3)
C2 0.054(5) 0.059(5) 0.046(4) 0.011(4) -0.001(4) 0.003(4)
C3 0.091(6) 0.127(7) 0.053(4) -0.002(6) -0.012(5) -0.011(7)
C4 0.045(4) 0.042(4) 0.052(4) -0.002(3) -0.003(3) -0.015(3)
C5 0.065(5) 0.060(5) 0.062(5) 0.006(4) 0.010(4) 0.008(4)
C6 0.083(6) 0.092(7) 0.070(5) -0.002(5) 0.026(5) 0.010(6)
C7 0.098(7) 0.089(7) 0.064(5) 0.016(5) 0.005(5) -0.013(6)
C8 0.120(8) 0.070(6) 0.077(6) 0.026(5) -0.025(6) 0.000(6)
C9 0.083(5) 0.053(4) 0.064(5) 0.013(4) 0.001(4) 0.004(4)

loop_
_atom_site_label
_atom_site_type_symbol
_atom_site_fract_x
_atom_site_fract_y
_atom_site_fract_z
_atom_site_U_iso_or_equiv
_atom_site_thermal_displace_type
_atom_site_occupancy
_atom_site_symmetry_multiplicity
_atom_site_Wyckoff_symbol
_atom_site_calc_flag
_atom_site_refinement_flags
_atom_site_disorder_assembly
_atom_site_disorder_group
S S 0.15211(15) 0.8814(3) 0.75176(11) 0.0414(4) Uani 1 4 a d . . .
O1 O 0.1619(5) 0.6104(8) 0.7632(3) 0.0565(17) Uani 1 4 a d . . .
O2 O 0.0172(5) 1.0050(8) 0.7657(3) 0.0583(14) Uani 1 4 a d . . .
O3 O 0.1954(6) 0.9041(14) 0.8983(3) 0.093(2) Uani 1 4 a d . . .
C1 C 0.2934(7) 1.0365(12) 0.7940(3) 0.0444(16) Uani 1 4 a d . . .
H1A H 0.3854 0.9733 0.7770 0.053 Uiso 1 4 a calc R . .
H1B H 0.2884 1.2176 0.7839 0.053 Uiso 1 4 a calc R . .
C2 C 0.2934(9) 1.0049(15) 0.8686(4) 0.0531(19) Uani 1 4 a d . . .
C3 C 0.4238(10) 1.113(2) 0.9018(4) 0.090(3) Uani 1 4 a d . . .
H3A H 0.4214 1.0703 0.9482 0.136 Uiso 1 4 a calc R . .
H3B H 0.4244 1.2951 0.8968 0.136 Uiso 1 4 a calc R . .
H3C H 0.5101 1.0420 0.8822 0.136 Uiso 1 4 a calc R . .
C4 C 0.1975(7) 0.9432(12) 0.6683(3) 0.0463(16) Uani 1 4 a d . . .
C5 C 0.2952(9) 0.7840(18) 0.6363(4) 0.062(2) Uani 1 4 a d . . .
H5 H 0.3369 0.6467 0.6586 0.075 Uiso 1 4 a calc R . .
C6 C 0.3296(11) 0.8308(19) 0.5720(4) 0.082(3) Uani 1 4 a d . . .
H6 H 0.3962 0.7260 0.5504 0.098 Uiso 1 4 a calc R . .
C7 C 0.2672(12) 1.0303(19) 0.5385(5) 0.084(3) Uani 1 4 a d . . .
H7 H 0.2910 1.0595 0.4944 0.100 Uiso 1 4 a calc R . .
C8 C 0.1704(13) 1.1862(18) 0.5699(5) 0.089(3) Uani 1 4 a d . . .
H8 H 0.1291 1.3230 0.5473 0.107 Uiso 1 4 a calc R . .
C9 C 0.1334(10) 1.1418(15) 0.6352(4) 0.067(2) Uani 1 4 a d . . .
H9 H 0.0658 1.2456 0.6565 0.080 Uiso 1 4 a calc R . .

loop_
_geom_bond_atom_site_label_1
_geom_bond_atom_site_label_2
_geom_bond_distance
_geom_bond_publ_flag
S O2 1.425(5) no
S O1 1.439(4) no
S C1 1.752(7) no
S C4 1.764(7) no
O3 C2 1.203(9) no
C1 C2 1.514(9) no
C2 C3 1.483(11) no
C4 C9 1.367(10) no
C4 C5 1.384(10) no
C5 C6 1.358(11) no
C6 C7 1.368(12) no
C7 C8 1.363(13) no
C8 C9 1.380(13) no

loop_
_cod_related_entry_id
_cod_related_entry_database
_cod_related_entry_code
1 ChemSpider 642981
